data_7249295
loop_
_publ_author_name
'Wang, Shengyu'
'Macreadie, Lauren K.'
'Hanton, Lyall R.'

_publ_section_title
;
 Pillared lanthanide metal organic frameworks with sinusoidal channels
 formed from bent mixed-donor phenanthroline based ligands of different
 length
;
_journal_issue 39
_journal_name_full CrystEngComm
_journal_page_first 5541
_journal_page_last 5549
_journal_paper_doi 10.1039/D4CE00691G
_journal_volume 26
_journal_year 2024
_chemical_formula_sum 'C28 H14 Gd N4 O6'
_chemical_formula_weight 659.68
_space_group_crystal_system orthorhombic
_space_group_IT_number 60
_space_group_name_Hall '-P 2n 2ab'
_space_group_name_H-M_alt 'P b c n'
_atom_sites_solution_hydrogens geom
_audit_creation_method SHELXL-2018/3
_audit_update_record
;
2024-08-19 deposited with the CCDC.	2024-09-06 downloaded from the CCDC.
;
_cell_angle_alpha 90
_cell_angle_beta 90
_cell_angle_gamma 90
_cell_formula_units_Z 8
_cell_length_a 16.9927(2)
_cell_length_b 13.7367(2)
_cell_length_c 31.1677(4)
_cell_measurement_reflns_used 14093
_cell_measurement_temperature 100(2)
_cell_measurement_theta_max 74.6750
_cell_measurement_theta_min 3.8110
_cell_volume 7275.28(17)
_computing_cell_refinement 'CrysAlisPro 1.171.42.89a (Rigaku OD, 2023)'
_computing_data_collection 'CrysAlisPro 1.171.42.89a (Rigaku OD, 2023)'
_computing_data_reduction 'CrysAlisPro 1.171.42.89a (Rigaku OD, 2023)'
_computing_structure_refinement 'SHELXL-2018/3 (Sheldrick, 2018)'
_computing_structure_solution 'SHELXT 2018/2 (Sheldrick, 2018)'
_diffrn_ambient_temperature 100(2)
_diffrn_detector_area_resol_mean 5.1725
_diffrn_measured_fraction_theta_full 1.000
_diffrn_measured_fraction_theta_max 0.983
_diffrn_measurement_device_type 'SuperNova, Dual, Cu at home/near, Atlas'
_diffrn_measurement_method '\w scans'
_diffrn_radiation_type CuK\a
_diffrn_radiation_wavelength 1.54184
_diffrn_reflns_av_R_equivalents 0.0515
_diffrn_reflns_av_unetI/netI 0.0436
_diffrn_reflns_Laue_measured_fraction_full 1.000
_diffrn_reflns_Laue_measured_fraction_max 0.983
_diffrn_reflns_limit_h_max 14
_diffrn_reflns_limit_h_min -21
_diffrn_reflns_limit_k_max 17
_diffrn_reflns_limit_k_min -14
_diffrn_reflns_limit_l_max 38
_diffrn_reflns_limit_l_min -38
_diffrn_reflns_number 35873
_diffrn_reflns_point_group_measured_fraction_full 1.000
_diffrn_reflns_point_group_measured_fraction_max 0.983
_diffrn_reflns_theta_full 67.684
_diffrn_reflns_theta_max 74.565
_diffrn_reflns_theta_min 2.836
_diffrn_source 'micro-focus sealed X-ray tube'
_exptl_absorpt_coefficient_mu 12.100
_exptl_absorpt_correction_T_max 1.00000
_exptl_absorpt_correction_T_min 0.56339
_exptl_absorpt_correction_type multi-scan
_exptl_absorpt_process_details
;
CrysAlisPro 1.171.42.89a (Rigaku Oxford Diffraction, 2023)
Empirical absorption correction using spherical harmonics,
implemented in SCALE3 ABSPACK scaling algorithm.
;
_exptl_crystal_colour colourless
_exptl_crystal_density_diffrn 1.205
_exptl_crystal_description rhomb
_exptl_crystal_F_000 2576
_exptl_crystal_size_max 0.08430
_exptl_crystal_size_mid 0.07599
_exptl_crystal_size_min 0.06921
_refine_diff_density_max 0.927
_refine_diff_density_min -0.911
_refine_diff_density_rms 0.095
_refine_ls_extinction_method none
_refine_ls_goodness_of_fit_ref 1.034
_refine_ls_hydrogen_treatment constr
_refine_ls_matrix_type full
_refine_ls_number_parameters 352
_refine_ls_number_reflns 7329
_refine_ls_number_restraints 0
_refine_ls_restrained_S_all 1.034
_refine_ls_R_factor_all 0.0614
_refine_ls_R_factor_gt 0.0448
_refine_ls_shift/su_max 0.002
_refine_ls_shift/su_mean 0.000
_refine_ls_structure_factor_coef Fsqd
_refine_ls_weighting_details 'w=1/[\s^2^(Fo^2^)+(0.0648P)^2^+8.1449P] where P=(Fo^2^+2Fc^2^)/3'
_refine_ls_weighting_scheme calc
_refine_ls_wR_factor_gt 0.1143
_refine_ls_wR_factor_ref 0.1226
_reflns_Friedel_coverage 0.000
_reflns_number_gt 5580
_reflns_number_total 7329
_reflns_threshold_expression 'I > 2\s(I)'
_cod_data_source_file d4ce00691g2.cif
_cod_data_source_block Gd-MOF1
_cod_depositor_comments 'Adding full bibliography for 7249294--7249298.cif.'
_cod_database_code 7249295
_shelx_shelxl_version_number 2018/3
_shelx_space_group_comment
;
The symmetry employed for this shelxl refinement is uniquely defined
by the following loop, which should always be used as a source of
symmetry information in preference to the above space-group names.
They are only intended as comments.
;
_exptl_absorpt_special_details
;
Empirical correction (ABSPACK) includes:
- Absorption correction using spherical harmonics
- Frame scaling
- Detector area scaling
;

loop_
_space_group_symop_operation_xyz
'x, y, z'
'-x+1/2, -y+1/2, z+1/2'
'-x, y, -z+1/2'
'x+1/2, -y+1/2, -z'
'-x, -y, -z'
'x-1/2, y-1/2, -z-1/2'
'x, -y, z-1/2'
'-x-1/2, y-1/2, z'

loop_
_atom_site_label
_atom_site_type_symbol
_atom_site_fract_x
_atom_site_fract_y
_atom_site_fract_z
_atom_site_U_iso_or_equiv
_atom_site_adp_type
_atom_site_occupancy
_atom_site_site_symmetry_order
_atom_site_calc_flag
_atom_site_refinement_flags_posn
_atom_site_refinement_flags_adp
_atom_site_refinement_flags_occupancy
_atom_site_disorder_assembly
_atom_site_disorder_group
C1 C 0.5556(4) 0.6107(5) 0.6439(2) 0.073(2) Uani 1 1 d . . . . .
H1 H 0.591665 0.614993 0.667090 0.088 Uiso 1 1 calc R U . . .
C2 C 0.3940(4) 0.9288(4) 0.60283(19) 0.0615(19) Uani 1 1 d . . . . .
H2 H 0.405954 0.987403 0.617626 0.074 Uiso 1 1 calc R U . . .
C3 C 0.5520(5) 0.5235(6) 0.6214(3) 0.097(3) Uani 1 1 d . . . . .
H3 H 0.585611 0.470829 0.628815 0.117 Uiso 1 1 calc R U . . .
C4 C 0.4611(3) 0.6808(4) 0.60241(15) 0.0313(11) Uani 1 1 d . . . . .
C5 C 0.4158(3) 0.7664(4) 0.59180(16) 0.0380(12) Uani 1 1 d . . . . .
C6 C 0.3384(6) 0.9322(5) 0.5701(2) 0.102(4) Uani 1 1 d . . . . .
H6 H 0.313064 0.991955 0.563347 0.122 Uiso 1 1 calc R U . . .
C7 C 0.4998(4) 0.5145(5) 0.5888(2) 0.068(2) Uani 1 1 d . . . . .
H7 H 0.496021 0.455578 0.572951 0.082 Uiso 1 1 calc R U . . .
C8 C 0.4519(3) 0.5936(4) 0.57891(16) 0.0361(12) Uani 1 1 d . . . . .
C9 C 0.3602(4) 0.7632(5) 0.55813(19) 0.063(2) Uani 1 1 d . . . . .
C10 C 0.3201(7) 0.8496(5) 0.5477(3) 0.108(4) Uani 1 1 d . . . . .
H10 H 0.281477 0.850650 0.525671 0.130 Uiso 1 1 calc R U . . .
C11 C 0.3950(3) 0.5932(4) 0.54556(15) 0.0349(11) Uani 1 1 d . . . . .
C12 C 0.3498(4) 0.6727(4) 0.53624(18) 0.0527(17) Uani 1 1 d . . . . .
C13 C 0.3165(3) 0.5601(4) 0.49124(17) 0.0434(13) Uani 1 1 d . . . . .
C14 C 0.2796(3) 0.5072(4) 0.45625(16) 0.0376(12) Uani 1 1 d . . . . .
C15 C 0.2963(3) 0.4082(4) 0.44822(18) 0.0473(14) Uani 1 1 d . . . . .
H15 H 0.333857 0.374600 0.465243 0.057 Uiso 1 1 calc R U . . .
C16 C 0.2262(3) 0.5551(4) 0.42990(15) 0.0334(11) Uani 1 1 d . . . . .
H16 H 0.217206 0.622758 0.433909 0.040 Uiso 1 1 calc R U . . .
C17 C 0.2573(4) 0.3601(4) 0.41529(19) 0.0501(16) Uani 1 1 d . . . . .
H17 H 0.269321 0.293964 0.409343 0.060 Uiso 1 1 calc R U . . .
C18 C 0.1860(3) 0.5064(4) 0.39808(15) 0.0321(11) Uani 1 1 d . . . . .
C19 C 0.2014(3) 0.4078(4) 0.39121(17) 0.0409(13) Uani 1 1 d . . . . .
H19 H 0.173116 0.373334 0.369746 0.049 Uiso 1 1 calc R U . . .
C20 C 0.6250(3) 0.9412(4) 0.62786(14) 0.0320(11) Uani 1 1 d . . . . .
C21 C 0.6153(2) 0.7196(3) 0.75860(14) 0.0259(10) Uani 1 1 d . . . . .
C22 C 0.6878(3) 0.6573(4) 0.76131(15) 0.0293(10) Uani 1 1 d . . . . .
C23 C 0.7254(3) 0.6253(4) 0.72458(16) 0.0428(14) Uani 1 1 d . . . . .
H23 H 0.706061 0.645185 0.697352 0.051 Uiso 1 1 calc R U . . .
C24 C 0.7187(3) 0.6321(4) 0.80013(18) 0.0470(15) Uani 1 1 d . . . . .
H24 H 0.694458 0.654669 0.825724 0.056 Uiso 1 1 calc R U . . .
C25 C 0.7902(3) 0.5655(4) 0.72658(16) 0.0465(15) Uani 1 1 d . . . . .
H25 H 0.813559 0.542257 0.700872 0.056 Uiso 1 1 calc R U . . .
C26 C 0.7863(3) 0.5730(5) 0.80264(17) 0.0487(15) Uani 1 1 d . . . . .
H26 H 0.807739 0.556453 0.829831 0.058 Uiso 1 1 calc R U . . .
C27 C 0.8213(3) 0.5392(4) 0.76575(15) 0.0297(10) Uani 1 1 d . . . . .
C28 C 0.6078(2) 0.9747(3) 0.76751(15) 0.0276(10) Uani 1 1 d . . . . .
N1 N 0.5126(2) 0.6877(3) 0.63526(14) 0.0357(10) Uani 1 1 d . . . . .
N2 N 0.4310(3) 0.8484(3) 0.61444(14) 0.0407(11) Uani 1 1 d . . . . .
N3 N 0.3741(3) 0.5209(3) 0.51706(13) 0.0363(10) Uani 1 1 d . . . . .
N4 N 0.3001(4) 0.6519(4) 0.50175(17) 0.0643(17) Uani 1 1 d . . . . .
O1 O 0.56708(19) 0.9883(2) 0.64245(11) 0.0360(8) Uani 1 1 d . . . . .
O2 O 0.6324(2) 0.8507(2) 0.63433(11) 0.0346(8) Uani 1 1 d . . . . .
O3 O 0.58743(18) 0.7328(2) 0.72190(10) 0.0305(7) Uani 1 1 d . . . . .
O4 O 0.41198(18) 0.7539(2) 0.70754(10) 0.0293(7) Uani 1 1 d . . . . .
O5 O 0.58499(17) 0.9336(2) 0.73383(10) 0.0284(7) Uani 1 1 d . . . . .
O6 O 0.42427(17) 0.9640(2) 0.69633(10) 0.0306(7) Uani 1 1 d . . . . .
Gd1 Gd 0.51881(2) 0.84537(2) 0.68137(2) 0.01938(9) Uani 1 1 d . . . . .

loop_
_atom_site_aniso_label
_atom_site_aniso_U_11
_atom_site_aniso_U_22
_atom_site_aniso_U_33
_atom_site_aniso_U_23
_atom_site_aniso_U_13
_atom_site_aniso_U_12
C1 0.073(4) 0.069(5) 0.078(5) -0.046(4) -0.052(4) 0.038(4)
C2 0.110(6) 0.033(3) 0.042(3) -0.006(3) -0.036(4) 0.012(3)
C3 0.118(7) 0.071(5) 0.103(6) -0.051(5) -0.076(6) 0.062(5)
C4 0.033(2) 0.035(3) 0.025(2) -0.003(2) -0.0043(19) 0.001(2)
C5 0.055(3) 0.033(3) 0.026(2) -0.004(2) -0.017(2) 0.008(2)
C6 0.173(9) 0.055(5) 0.078(5) -0.024(4) -0.084(6) 0.047(5)
C7 0.078(4) 0.054(4) 0.073(5) -0.030(4) -0.045(4) 0.028(3)
C8 0.039(3) 0.037(3) 0.032(3) -0.010(2) -0.007(2) 0.004(2)
C9 0.099(5) 0.048(4) 0.043(3) -0.014(3) -0.046(4) 0.021(4)
C10 0.177(10) 0.055(5) 0.094(6) -0.030(4) -0.107(7) 0.040(5)
C11 0.045(3) 0.030(3) 0.029(2) -0.005(2) -0.017(2) 0.005(2)
C12 0.077(4) 0.045(4) 0.035(3) -0.010(3) -0.034(3) 0.014(3)
C13 0.060(3) 0.034(3) 0.036(3) -0.006(2) -0.024(3) 0.007(3)
C14 0.048(3) 0.037(3) 0.028(2) -0.002(2) -0.013(2) 0.004(2)
C15 0.057(3) 0.041(3) 0.044(3) 0.006(3) -0.024(3) 0.004(3)
C16 0.045(3) 0.028(3) 0.027(2) -0.001(2) -0.010(2) 0.003(2)
C17 0.071(4) 0.031(3) 0.048(3) -0.002(3) -0.027(3) 0.004(3)
C18 0.035(2) 0.035(3) 0.027(2) -0.002(2) -0.009(2) -0.001(2)
C19 0.050(3) 0.036(3) 0.036(3) -0.001(2) -0.018(2) 0.003(2)
C20 0.039(3) 0.034(3) 0.023(2) -0.006(2) 0.004(2) 0.001(2)
C21 0.025(2) 0.025(2) 0.028(2) 0.0017(19) -0.0060(19) 0.0002(18)
C22 0.021(2) 0.037(3) 0.030(2) -0.002(2) -0.0020(18) 0.0053(19)
C23 0.042(3) 0.062(4) 0.025(3) -0.001(2) -0.003(2) 0.023(3)
C24 0.044(3) 0.066(4) 0.031(3) -0.007(3) 0.001(2) 0.031(3)
C25 0.046(3) 0.065(4) 0.028(3) -0.009(3) 0.001(2) 0.027(3)
C26 0.046(3) 0.072(4) 0.029(3) 0.001(3) -0.006(2) 0.032(3)
C27 0.024(2) 0.037(3) 0.029(2) -0.002(2) 0.0015(18) 0.008(2)
C28 0.023(2) 0.025(3) 0.034(2) 0.003(2) -0.0022(18) -0.0028(18)
N1 0.030(2) 0.042(3) 0.035(2) -0.009(2) -0.0095(18) 0.0083(18)
N2 0.059(3) 0.028(2) 0.036(2) -0.0028(19) -0.017(2) 0.005(2)
N3 0.045(2) 0.034(2) 0.029(2) -0.0045(19) -0.0132(18) 0.0023(19)
N4 0.086(4) 0.050(3) 0.056(3) -0.014(3) -0.049(3) 0.020(3)
O1 0.0374(18) 0.0302(19) 0.0404(19) 0.0044(15) 0.0139(15) 0.0016(15)
O2 0.0412(19) 0.0282(19) 0.0345(19) -0.0010(15) 0.0170(15) 0.0031(15)
O3 0.0287(16) 0.0308(18) 0.0321(17) -0.0018(15) -0.0100(14) 0.0083(14)
O4 0.0259(15) 0.0313(18) 0.0307(17) 0.0027(14) 0.0002(13) -0.0063(14)
O5 0.0217(14) 0.0342(19) 0.0294(16) -0.0088(15) -0.0046(13) -0.0057(13)
O6 0.0243(15) 0.0378(19) 0.0299(16) -0.0041(15) -0.0001(13) 0.0108(14)
Gd1 0.01636(13) 0.02297(15) 0.01880(13) -0.00117(10) 0.00025(9) -0.00051(9)

loop_
_atom_type_symbol
_atom_type_description
_atom_type_scat_dispersion_real
_atom_type_scat_dispersion_imag
_atom_type_scat_source
C C 0.0181 0.0091 'International Tables Vol C Tables 4.2.6.8 and 6.1.1.4'
H H 0.0000 0.0000 'International Tables Vol C Tables 4.2.6.8 and 6.1.1.4'
N N 0.0311 0.0180 'International Tables Vol C Tables 4.2.6.8 and 6.1.1.4'
O O 0.0492 0.0322 'International Tables Vol C Tables 4.2.6.8 and 6.1.1.4'
Gd Gd -8.8380 11.9157 'International Tables Vol C Tables 4.2.6.8 and 6.1.1.4'

loop_
_geom_angle_atom_site_label_1
_geom_angle_atom_site_label_2
_geom_angle_atom_site_label_3
_geom_angle
_geom_angle_site_symmetry_1
_geom_angle_site_symmetry_3
_geom_angle_publ_flag
N1 C1 C3 124.5(6) . . ?
N2 C2 C6 123.6(6) . . ?
C7 C3 C1 119.0(6) . . ?
N1 C4 C8 121.7(5) . . ?
N1 C4 C5 117.5(4) . . ?
C8 C4 C5 120.9(4) . . ?
N2 C5 C9 122.8(5) . . ?
N2 C5 C4 117.2(4) . . ?
C9 C5 C4 120.0(5) . . ?
C10 C6 C2 120.0(6) . . ?
C3 C7 C8 118.5(6) . . ?
C7 C8 C4 118.9(5) . . ?
C7 C8 C11 123.9(5) . . ?
C4 C8 C11 117.2(5) . . ?
C10 C9 C5 117.9(5) . . ?
C10 C9 C12 124.3(5) . . ?
C5 C9 C12 117.7(5) . . ?
C6 C10 C9 118.2(6) . . ?
C12 C11 N3 107.1(4) . . ?
C12 C11 C8 122.4(5) . . ?
N3 C11 C8 130.5(5) . . ?
C11 C12 N4 109.8(5) . . ?
C11 C12 C9 121.6(5) . . ?
N4 C12 C9 128.4(5) . . ?
N4 C13 N3 112.0(4) . . ?
N4 C13 C14 124.6(5) . . ?
N3 C13 C14 123.4(5) . . ?
C16 C14 C15 118.8(5) . . ?
C16 C14 C13 119.2(5) . . ?
C15 C14 C13 121.9(5) . . ?
C17 C15 C14 119.6(5) . . ?
C18 C16 C14 121.3(5) . . ?
C19 C17 C15 120.4(5) . . ?
C16 C18 C19 119.2(4) . . ?
C16 C18 C20 119.9(4) . 4_466 ?
C19 C18 C20 120.9(4) . 4_466 ?
C17 C19 C18 120.5(5) . . ?
O1 C20 O2 121.6(4) . . ?
O1 C20 C18 119.1(4) . 4_566 ?
O2 C20 C18 119.3(4) . 4_566 ?
O1 C20 Gd1 61.4(2) . . ?
O2 C20 Gd1 60.3(2) . . ?
C18 C20 Gd1 175.8(3) 4_566 . ?
O4 C21 O3 125.3(4) 3_656 . ?
O4 C21 C22 118.3(4) 3_656 . ?
O3 C21 C22 116.4(4) . . ?
C24 C22 C23 118.5(4) . . ?
C24 C22 C21 120.7(4) . . ?
C23 C22 C21 120.9(4) . . ?
C25 C23 C22 121.4(5) . . ?
C22 C24 C26 120.6(5) . . ?
C23 C25 C27 120.3(5) . . ?
C27 C26 C24 120.0(5) . . ?
C26 C27 C25 119.1(4) . . ?
C26 C27 C28 121.1(4) . 8_755 ?
C25 C27 C28 119.8(4) . 8_755 ?
O5 C28 O6 124.2(4) . 3_656 ?
O5 C28 C27 119.0(4) . 8_765 ?
O6 C28 C27 116.8(4) 3_656 8_765 ?
C1 N1 C4 117.3(5) . . ?
C1 N1 Gd1 122.3(4) . . ?
C4 N1 Gd1 120.3(3) . . ?
C2 N2 C5 117.5(5) . . ?
C2 N2 Gd1 120.9(3) . . ?
C5 N2 Gd1 121.4(3) . . ?
C13 N3 C11 106.1(4) . . ?
C13 N4 C12 104.9(4) . . ?
C20 O1 Gd1 91.6(3) . . ?
C20 O2 Gd1 92.7(3) . . ?
C21 O3 Gd1 142.0(3) . . ?
C21 O4 Gd1 141.5(3) 3_656 . ?
C28 O5 Gd1 166.7(3) . . ?
C28 O6 Gd1 123.9(3) 3_656 . ?
O3 Gd1 O5 73.76(12) . . ?
O3 Gd1 O6 134.79(11) . . ?
O5 Gd1 O6 80.13(11) . . ?
O3 Gd1 O4 80.96(11) . . ?
O5 Gd1 O4 114.06(11) . . ?
O6 Gd1 O4 76.86(12) . . ?
O3 Gd1 O2 87.08(11) . . ?
O5 Gd1 O2 91.40(11) . . ?
O6 Gd1 O2 130.33(11) . . ?
O4 Gd1 O2 147.09(11) . . ?
O3 Gd1 O1 129.62(11) . . ?
O5 Gd1 O1 76.61(12) . . ?
O6 Gd1 O1 76.69(11) . . ?
O4 Gd1 O1 149.07(11) . . ?
O2 Gd1 O1 53.84(11) . . ?
O3 Gd1 N2 138.47(12) . . ?
O5 Gd1 N2 147.64(12) . . ?
O6 Gd1 N2 75.58(13) . . ?
O4 Gd1 N2 80.90(13) . . ?
O2 Gd1 N2 88.32(14) . . ?
O1 Gd1 N2 77.23(13) . . ?
O3 Gd1 N1 76.45(12) . . ?
O5 Gd1 N1 147.37(12) . . ?
O6 Gd1 N1 131.54(12) . . ?
O4 Gd1 N1 73.48(13) . . ?
O2 Gd1 N1 73.95(12) . . ?
O1 Gd1 N1 114.04(13) . . ?
N2 Gd1 N1 62.64(13) . . ?
O3 Gd1 C20 108.42(13) . . ?
O5 Gd1 C20 82.04(13) . . ?
O6 Gd1 C20 103.62(13) . . ?
O4 Gd1 C20 163.48(12) . . ?
O2 Gd1 C20 26.97(12) . . ?
O1 Gd1 C20 26.93(12) . . ?
N2 Gd1 C20 83.24(15) . . ?
N1 Gd1 C20 95.10(14) . . ?

loop_
_geom_bond_atom_site_label_1
_geom_bond_atom_site_label_2
_geom_bond_distance
_geom_bond_site_symmetry_2
_geom_bond_publ_flag
C1 N1 1.314(7) . ?
C1 C3 1.390(9) . ?
C2 N2 1.321(7) . ?
C2 C6 1.390(9) . ?
C3 C7 1.355(9) . ?
C4 N1 1.350(6) . ?
C4 C8 1.413(7) . ?
C4 C5 1.445(7) . ?
C5 N2 1.354(6) . ?
C5 C9 1.413(7) . ?
C6 C10 1.368(9) . ?
C7 C8 1.391(8) . ?
C8 C11 1.420(6) . ?
C9 C10 1.407(9) . ?
C9 C12 1.428(8) . ?
C11 C12 1.367(7) . ?
C11 N3 1.379(6) . ?
C12 N4 1.396(7) . ?
C13 N4 1.333(7) . ?
C13 N3 1.376(6) . ?
C13 C14 1.453(7) . ?
C14 C16 1.391(7) . ?
C14 C15 1.411(7) . ?
C15 C17 1.388(7) . ?
C16 C18 1.378(6) . ?
C17 C19 1.376(7) . ?
C18 C19 1.396(7) . ?
C18 C20 1.498(6) 4_466 ?
C20 O1 1.263(6) . ?
C20 O2 1.266(6) . ?
C20 Gd1 2.788(5) . ?
C21 O4 1.246(5) 3_656 ?
C21 O3 1.251(5) . ?
C21 C22 1.503(6) . ?
C22 C24 1.363(7) . ?
C22 C23 1.382(7) . ?
C23 C25 1.375(7) . ?
C24 C26 1.409(7) . ?
C25 C27 1.379(7) . ?
C26 C27 1.375(7) . ?
C27 C28 1.496(6) 8_755 ?
C28 O5 1.254(5) . ?
C28 O6 1.261(5) 3_656 ?
N1 Gd1 2.601(4) . ?
N2 Gd1 2.565(4) . ?
O1 Gd1 2.450(3) . ?
O2 Gd1 2.425(3) . ?
O3 Gd1 2.312(3) . ?
O4 Gd1 2.353(3) . ?
O5 Gd1 2.325(3) . ?
O6 Gd1 2.335(3) . ?
